data_7211734
loop_
_publ_author_name
'Fu, Feng'
'Li, Dong-Sheng'
'Wu, Ya-Pan'
'Gao, Xiao-Ming'
'Du*, Miao'
'Tang, Long'
'Zhang, Xiao-Ning'
'Meng, Cai-Xia'

_publ_section_title
;
 A versatile V-shaped tetracarboxylate building block for constructing
 mixed-ligand Co(ii) and Mn(ii) complexes incorporating various N-donor
 co-ligands
;
_journal_issue 4
_journal_name_full CrystEngComm
_journal_page_first 1227
_journal_paper_doi 10.1039/b913861g
_journal_volume 12
_journal_year 2010
_chemical_formula_sum 'C40 H38 Mn2 N4 O16 S'
_chemical_formula_weight 972.68
_chemical_name_systematic
;
?
;
_space_group_IT_number 41
_symmetry_cell_setting orthorhombic
_symmetry_space_group_name_Hall 'A 2 -2ab'
_symmetry_space_group_name_H-M 'A b a 2'
_atom_sites_solution_hydrogens geom
_atom_sites_solution_primary direct
_atom_sites_solution_secondary difmap
_audit_creation_method SHELXL-97
_cell_angle_alpha 90.00
_cell_angle_beta 90.00
_cell_angle_gamma 90.00
_cell_formula_units_Z 4
_cell_length_a 17.581(2)
_cell_length_b 27.365(3)
_cell_length_c 8.8889(11)
_cell_measurement_reflns_used 5381
_cell_measurement_temperature 291(2)
_cell_measurement_theta_max 24.20
_cell_measurement_theta_min 2.67
_cell_volume 4276.5(9)
_computing_cell_refinement 'Bruker SMART'
_computing_data_collection 'Bruker SMART'
_computing_data_reduction 'Bruker SAINT'
_computing_molecular_graphics 'Bruker SHELXTL'
_computing_publication_material 'Bruker SHELXTL'
_computing_structure_refinement 'SHELXL-97 (Sheldrick, 1997)'
_computing_structure_solution 'SHELXS-97 (Sheldrick, 1990)'
_diffrn_ambient_temperature 291(2)
_diffrn_measured_fraction_theta_full 0.994
_diffrn_measured_fraction_theta_max 0.994
_diffrn_measurement_device_type 'CCD area detector'
_diffrn_measurement_method 'phi and omega scans'
_diffrn_radiation_monochromator graphite
_diffrn_radiation_source 'fine-focus sealed tube'
_diffrn_radiation_type MoK\a
_diffrn_radiation_wavelength 0.71073
_diffrn_reflns_av_R_equivalents 0.0486
_diffrn_reflns_av_sigmaI/netI 0.0416
_diffrn_reflns_limit_h_max 21
_diffrn_reflns_limit_h_min -20
_diffrn_reflns_limit_k_max 33
_diffrn_reflns_limit_k_min -32
_diffrn_reflns_limit_l_max 10
_diffrn_reflns_limit_l_min -10
_diffrn_reflns_number 15476
_diffrn_reflns_theta_full 25.50
_diffrn_reflns_theta_max 25.50
_diffrn_reflns_theta_min 2.67
_exptl_absorpt_coefficient_mu 0.716
_exptl_absorpt_correction_T_max 0.9102
_exptl_absorpt_correction_T_min 0.7210
_exptl_absorpt_correction_type multi-scan
_exptl_absorpt_process_details SADABS
_exptl_crystal_colour yellow
_exptl_crystal_density_diffrn 1.511
_exptl_crystal_density_method 'not measured'
_exptl_crystal_description block
_exptl_crystal_F_000 2000
_exptl_crystal_size_max 0.49
_exptl_crystal_size_mid 0.19
_exptl_crystal_size_min 0.13
_refine_diff_density_max 0.921
_refine_diff_density_min -0.486
_refine_diff_density_rms 0.073
_refine_ls_abs_structure_details 'Flack H D (1983), Acta Cryst. A39, 876-881'
_refine_ls_abs_structure_Flack -0.01(3)
_refine_ls_extinction_method none
_refine_ls_goodness_of_fit_ref 1.029
_refine_ls_hydrogen_treatment constr
_refine_ls_matrix_type full
_refine_ls_number_parameters 285
_refine_ls_number_reflns 3950
_refine_ls_number_restraints 81
_refine_ls_restrained_S_all 1.156
_refine_ls_R_factor_all 0.0609
_refine_ls_R_factor_gt 0.0523
_refine_ls_shift/su_max 0.001
_refine_ls_shift/su_mean 0.000
_refine_ls_structure_factor_coef Fsqd
_refine_ls_weighting_details 'calc w=1/[\s^2^(Fo^2^)+(0.1084P)^2^+0.0000P] where P=(Fo^2^+2Fc^2^)/3'
_refine_ls_weighting_scheme calc
_refine_ls_wR_factor_gt 0.1435
_refine_ls_wR_factor_ref 0.1514
_reflns_number_gt 3334
_reflns_number_total 3950
_reflns_threshold_expression >2sigma(I)
_cod_data_source_file b913861g.txt
_cod_data_source_block c
_cod_depositor_comments
;
The following automatic conversions were performed:

'_symmetry_cell_setting' value 'Orthorhombic' changed to
'orthorhombic' according to
/home/saulius/struct/CIF-dictionaries/cif_core.dic dictionary named
'cif_core.dic' version 2.4.2 from
2011-04-26.

'_exptl_absorpt_correction_type' value 'MULTI-SCAN'
changed to 'multi-scan' according to
/home/saulius/struct/CIF-dictionaries/cif_core.dic dictionary named
'cif_core.dic' version 2.4.2 from
2011-04-26.

'_refine_ls_hydrogen_treatment' value 'CONSTR' changed
to 'constr' according to
/home/saulius/struct/CIF-dictionaries/cif_core.dic dictionary named
'cif_core.dic' version 2.4.2 from 2011-04-26.

Automatic conversion script
Id: cif_fix_values 1891 2012-01-12 08:04:46Z andrius 
;
_cod_original_sg_symbol_H-M Aba2
_cod_database_code 7211734

loop_
_symmetry_equiv_pos_as_xyz
'x, y, z'
'-x, -y, z'
'x+1/2, -y+1/2, z'
'-x+1/2, y+1/2, z'
'x, y+1/2, z+1/2'
'-x, -y+1/2, z+1/2'
'x+1/2, -y+1, z+1/2'
'-x+1/2, y+1, z+1/2'

loop_
_atom_site_label
_atom_site_type_symbol
_atom_site_fract_x
_atom_site_fract_y
_atom_site_fract_z
_atom_site_U_iso_or_equiv
_atom_site_adp_type
_atom_site_occupancy
_atom_site_symmetry_multiplicity
_atom_site_calc_flag
_atom_site_refinement_flags
Mn1 Mn 0.17316(3) 0.33977(2) 0.26758(9) 0.0325(2) Uani 1 1 d .
S1 S 0.0000 0.5000 -0.2933(3) 0.1070(14) Uani 1 2 d SU
O1 O 0.5282(3) 0.2007(2) 0.6665(7) 0.096(2) Uani 1 1 d .
H1W H 0.5194 0.2077 0.7555 0.144 Uiso 1 1 d R
H2W H 0.5068 0.2201 0.6081 0.144 Uiso 1 1 d R
O2 O 0.5392(5) 0.3705(4) 0.9384(13) 0.148(3) Uani 1 1 d .
H3W H 0.5372 0.3437 0.9893 0.223 Uiso 1 1 d R
H4W H 0.5293 0.3628 0.8489 0.223 Uiso 1 1 d R
O3 O 0.1389(2) 0.34639(17) 0.4989(4) 0.0575(11) Uani 1 1 d .
H5W H 0.1028 0.3286 0.5247 0.086 Uiso 1 1 d R
H6W H 0.1650 0.3536 0.5744 0.086 Uiso 1 1 d R
O4 O 0.20754(19) 0.36014(11) -0.2108(4) 0.0397(8) Uani 1 1 d .
O5 O 0.1910(2) 0.33714(11) 0.0242(4) 0.0377(8) Uani 1 1 d .
O6 O 0.0183(3) 0.28227(19) 0.0098(7) 0.0857(16) Uani 1 1 d .
O7 O 0.0563(2) 0.32111(15) 0.2185(4) 0.0492(9) Uani 1 1 d .
O8 O 0.0714(5) 0.5084(2) -0.3731(7) 0.134(3) Uani 1 1 d U
N1 N 0.2076(2) 0.25873(13) 0.2725(7) 0.0478(10) Uani 1 1 d .
N2 N 0.3370(2) -0.07480(14) 0.2308(5) 0.0413(10) Uani 1 1 d .
C1 C 0.1547(5) 0.2258(2) 0.2726(18) 0.110(3) Uani 1 1 d U
H1 H 0.1052 0.2353 0.2957 0.132 Uiso 1 1 calc R
C2 C 0.1687(5) 0.1770(3) 0.2396(18) 0.109(3) Uani 1 1 d U
H2 H 0.1278 0.1565 0.2193 0.131 Uiso 1 1 calc R
C3 C 0.2380(4) 0.15878(19) 0.2361(10) 0.0710(19) Uani 1 1 d U
C4 C 0.2902(5) 0.1908(3) 0.2718(16) 0.105(2) Uani 1 1 d U
H4 H 0.3405 0.1807 0.2798 0.126 Uiso 1 1 calc R
C5 C 0.2722(4) 0.2404(2) 0.2986(14) 0.099(3) Uani 1 1 d U
H5 H 0.3100 0.2606 0.3374 0.119 Uiso 1 1 calc R
C6 C 0.2506(5) 0.1056(2) 0.2113(9) 0.0715(19) Uani 1 1 d .
H6 H 0.2124 0.0886 0.1612 0.086 Uiso 1 1 calc R
C7 C 0.3100(4) 0.08054(19) 0.2531(9) 0.0579(14) Uani 1 1 d .
H7 H 0.3496 0.0974 0.2990 0.069 Uiso 1 1 calc R
C8 C 0.3191(3) 0.02730(19) 0.2331(6) 0.0493(14) Uani 1 1 d .
C9 C 0.2712(3) -0.00215(19) 0.1506(8) 0.0516(14) Uani 1 1 d .
H9 H 0.2319 0.0117 0.0951 0.062 Uiso 1 1 calc R
C10 C 0.2812(3) -0.05192(18) 0.1499(7) 0.0478(13) Uani 1 1 d .
H10 H 0.2485 -0.0709 0.0920 0.057 Uiso 1 1 calc R
C11 C 0.3847(3) -0.04579(19) 0.3030(6) 0.0490(14) Uani 1 1 d .
H11 H 0.4246 -0.0602 0.3553 0.059 Uiso 1 1 calc R
C12 C 0.3791(4) 0.00452(19) 0.3060(7) 0.0562(16) Uani 1 1 d .
H12 H 0.4154 0.0230 0.3566 0.067 Uiso 1 1 calc R
C13 C 0.0374(3) 0.3186(2) 0.0809(7) 0.0507(13) Uani 1 1 d .
C14 C 0.0322(3) 0.3665(2) -0.0056(6) 0.0448(12) Uani 1 1 d .
C15 C -0.0366(4) 0.3917(3) -0.0050(9) 0.079(2) Uani 1 1 d .
H15 H -0.0770 0.3798 0.0518 0.094 Uiso 1 1 calc R
C16 C -0.0456(5) 0.4335(3) -0.0868(9) 0.086(3) Uani 1 1 d .
H16 H -0.0908 0.4511 -0.0821 0.103 Uiso 1 1 calc R
C17 C 0.0129(4) 0.4490(3) -0.1757(7) 0.070(2) Uani 1 1 d .
C18 C 0.0830(3) 0.4250(2) -0.1792(6) 0.0471(13) Uani 1 1 d .
H18 H 0.1225 0.4367 -0.2387 0.056 Uiso 1 1 calc R
C19 C 0.0923(3) 0.38342(17) -0.0922(5) 0.0363(10) Uani 1 1 d .
C20 C 0.1688(3) 0.35784(16) -0.0921(5) 0.0293(10) Uani 1 1 d .

loop_
_atom_site_aniso_label
_atom_site_aniso_U_11
_atom_site_aniso_U_22
_atom_site_aniso_U_33
_atom_site_aniso_U_23
_atom_site_aniso_U_13
_atom_site_aniso_U_12
Mn1 0.0362(4) 0.0252(3) 0.0362(4) 0.0010(3) 0.0012(3) -0.0014(2)
S1 0.179(3) 0.105(2) 0.0371(11) 0.000 0.000 0.112(2)
O1 0.114(4) 0.092(4) 0.082(4) 0.018(3) 0.018(3) 0.052(3)
O2 0.117(6) 0.175(8) 0.153(8) 0.006(7) -0.016(6) -0.019(6)
O3 0.048(2) 0.089(3) 0.036(2) 0.0018(19) -0.0045(19) -0.022(2)
O4 0.0393(16) 0.0407(17) 0.0391(19) 0.0081(16) 0.0062(17) 0.0081(14)
O5 0.0399(17) 0.0368(18) 0.0364(19) 0.0022(14) 0.0050(15) 0.0121(14)
O6 0.109(4) 0.068(3) 0.081(3) -0.012(3) -0.010(3) -0.037(3)
O7 0.0423(19) 0.057(2) 0.049(2) 0.0027(17) 0.0025(16) -0.0099(17)
O8 0.217(6) 0.108(4) 0.078(4) 0.042(3) 0.064(4) 0.109(4)
N1 0.046(2) 0.0270(18) 0.070(3) 0.002(3) -0.004(3) 0.0032(16)
N2 0.056(2) 0.0243(19) 0.043(3) 0.0013(16) -0.0059(18) 0.0004(16)
C1 0.088(4) 0.046(3) 0.197(7) 0.000(5) -0.001(6) 0.000(3)
C2 0.100(4) 0.052(3) 0.176(7) -0.007(5) -0.014(5) -0.008(3)
C3 0.079(4) 0.029(2) 0.105(5) 0.004(3) 0.001(4) 0.000(2)
C4 0.084(4) 0.056(3) 0.175(6) -0.019(5) -0.022(5) 0.017(3)
C5 0.080(4) 0.045(3) 0.171(7) -0.022(4) -0.050(5) 0.005(3)
C6 0.091(4) 0.033(3) 0.091(5) 0.009(3) 0.001(4) -0.001(3)
C7 0.068(3) 0.035(3) 0.070(4) -0.001(3) 0.003(4) 0.002(2)
C8 0.065(3) 0.033(3) 0.051(4) 0.000(2) 0.007(3) -0.004(2)
C9 0.049(3) 0.040(3) 0.067(4) 0.008(3) -0.002(3) 0.006(2)
C10 0.055(3) 0.032(3) 0.057(3) -0.003(2) -0.015(3) 0.005(2)
C11 0.059(3) 0.035(2) 0.054(4) 0.000(2) -0.010(3) 0.000(2)
C12 0.073(4) 0.036(3) 0.059(4) -0.004(2) -0.009(3) -0.009(3)
C13 0.047(3) 0.049(3) 0.056(4) -0.003(3) 0.006(3) -0.012(3)
C14 0.036(3) 0.050(3) 0.049(3) -0.002(2) -0.001(2) 0.009(2)
C15 0.044(3) 0.115(6) 0.077(5) 0.003(5) 0.012(3) 0.031(4)
C16 0.072(5) 0.115(6) 0.070(5) -0.003(4) 0.002(4) 0.057(5)
C17 0.088(5) 0.078(5) 0.045(3) -0.004(3) -0.001(3) 0.061(4)
C18 0.060(3) 0.045(3) 0.036(3) -0.003(2) 0.002(2) 0.025(3)
C19 0.035(2) 0.037(2) 0.036(2) -0.006(2) -0.0022(19) 0.010(2)
C20 0.038(3) 0.020(2) 0.030(3) -0.0017(17) 0.000(2) 0.0062(17)

loop_
_atom_type_symbol
_atom_type_description
_atom_type_scat_dispersion_real
_atom_type_scat_dispersion_imag
_atom_type_scat_source
C C 0.0033 0.0016 'International Tables Vol C Tables 4.2.6.8 and 6.1.1.4'
H H 0.0000 0.0000 'International Tables Vol C Tables 4.2.6.8 and 6.1.1.4'
N N 0.0061 0.0033 'International Tables Vol C Tables 4.2.6.8 and 6.1.1.4'
O O 0.0106 0.0060 'International Tables Vol C Tables 4.2.6.8 and 6.1.1.4'
S S 0.1246 0.1234 'International Tables Vol C Tables 4.2.6.8 and 6.1.1.4'
Mn Mn 0.3368 0.7283 'International Tables Vol C Tables 4.2.6.8 and 6.1.1.4'

loop_
_geom_angle_atom_site_label_1
_geom_angle_atom_site_label_2
_geom_angle_atom_site_label_3
_geom_angle
_geom_angle_site_symmetry_1
_geom_angle_site_symmetry_3
O3 Mn1 O7 86.94(15) . .
O3 Mn1 O4 99.43(15) . 8_545
O7 Mn1 O4 173.35(15) . 8_545
O3 Mn1 O5 171.42(17) . .
O7 Mn1 O5 85.94(15) . .
O4 Mn1 O5 87.56(14) 8_545 .
O3 Mn1 N1 97.9(2) . .
O7 Mn1 N1 91.51(15) . .
O4 Mn1 N1 89.52(13) 8_545 .
O5 Mn1 N1 87.11(18) . .
O3 Mn1 N2 91.59(16) . 4
O7 Mn1 N2 97.67(15) . 4
O4 Mn1 N2 80.34(13) 8_545 4
O5 Mn1 N2 84.64(13) . 4
N1 Mn1 N2 167.16(16) . 4
O8 S1 O8 121.9(7) . 2_565
O8 S1 C17 106.0(4) . 2_565
O8 S1 C17 107.6(3) 2_565 2_565
O8 S1 C17 107.6(3) . .
O8 S1 C17 106.0(4) 2_565 .
C17 S1 C17 107.0(4) 2_565 .
H1W O1 H2W 111.5 . .
H3W O2 H4W 106.1 . .
Mn1 O3 H5W 115.3 . .
Mn1 O3 H6W 129.3 . .
H5W O3 H6W 109.6 . .
C20 O4 Mn1 125.6(3) . 8_544
C20 O5 Mn1 139.8(3) . .
C13 O7 Mn1 117.1(3) . .
C5 N1 C1 111.8(6) . .
C5 N1 Mn1 128.5(4) . .
C1 N1 Mn1 118.8(4) . .
C11 N2 C10 115.8(4) . .
C11 N2 Mn1 125.0(3) . 4_545
C10 N2 Mn1 118.1(3) . 4_545
N1 C1 C2 122.7(8) . .
N1 C1 H1 118.6 . .
C2 C1 H1 118.6 . .
C3 C2 C1 122.2(8) . .
C3 C2 H2 118.9 . .
C1 C2 H2 118.9 . .
C4 C3 C2 112.9(7) . .
C4 C3 C6 125.9(7) . .
C2 C3 C6 120.8(7) . .
C3 C4 C5 121.9(7) . .
C3 C4 H4 119.1 . .
C5 C4 H4 119.1 . .
N1 C5 C4 123.4(7) . .
N1 C5 H5 118.3 . .
C4 C5 H5 118.3 . .
C7 C6 C3 126.3(7) . .
C7 C6 H6 116.9 . .
C3 C6 H6 116.9 . .
C6 C7 C8 124.9(6) . .
C6 C7 H7 117.6 . .
C8 C7 H7 117.6 . .
C9 C8 C12 116.8(5) . .
C9 C8 C7 125.1(5) . .
C12 C8 C7 118.0(5) . .
C10 C9 C8 120.2(5) . .
C10 C9 H9 119.9 . .
C8 C9 H9 119.9 . .
N2 C10 C9 122.9(5) . .
N2 C10 H10 118.5 . .
C9 C10 H10 118.5 . .
N2 C11 C12 124.3(5) . .
N2 C11 H11 117.8 . .
C12 C11 H11 117.8 . .
C11 C12 C8 119.6(5) . .
C11 C12 H12 120.2 . .
C8 C12 H12 120.2 . .
O6 C13 O7 127.8(6) . .
O6 C13 C14 115.0(6) . .
O7 C13 C14 117.1(5) . .
C19 C14 C15 120.0(5) . .
C19 C14 C13 121.5(4) . .
C15 C14 C13 118.4(5) . .
C16 C15 C14 120.9(7) . .
C16 C15 H15 119.6 . .
C14 C15 H15 119.6 . .
C17 C16 C15 118.8(6) . .
C17 C16 H16 120.6 . .
C15 C16 H16 120.6 . .
C16 C17 C18 122.1(6) . .
C16 C17 S1 119.6(5) . .
C18 C17 S1 118.3(6) . .
C19 C18 C17 118.6(6) . .
C19 C18 H18 120.7 . .
C17 C18 H18 120.7 . .
C14 C19 C18 119.6(5) . .
C14 C19 C20 121.4(4) . .
C18 C19 C20 119.0(5) . .
O5 C20 O4 123.5(4) . .
O5 C20 C19 119.3(4) . .
O4 C20 C19 117.2(4) . .

loop_
_geom_bond_atom_site_label_1
_geom_bond_atom_site_label_2
_geom_bond_distance
_geom_bond_site_symmetry_2
Mn1 O3 2.151(4) .
Mn1 O7 2.162(4) .
Mn1 O4 2.179(3) 8_545
Mn1 O5 2.187(4) .
Mn1 N1 2.299(4) .
Mn1 N2 2.367(4) 4
S1 O8 1.460(8) .
S1 O8 1.460(8) 2_565
S1 C17 1.758(7) 2_565
S1 C17 1.758(7) .
O1 H1W 0.8285 .
O1 H2W 0.8315 .
O2 H3W 0.8609 .
O2 H4W 0.8408 .
O3 H5W 0.8329 .
O3 H6W 0.8361 .
O4 C20 1.258(6) .
O4 Mn1 2.179(3) 8_544
O5 C20 1.242(6) .
O6 C13 1.224(7) .
O7 C13 1.270(8) .
N1 C5 1.264(8) .
N1 C1 1.295(9) .
N2 C11 1.321(7) .
N2 C10 1.368(7) .
N2 Mn1 2.367(4) 4_545
C1 C2 1.391(12) .
C1 H1 0.9300 .
C2 C3 1.316(11) .
C2 H2 0.9300 .
C3 C4 1.308(11) .
C3 C6 1.488(8) .
C4 C5 1.414(10) .
C4 H4 0.9300 .
C5 H5 0.9300 .
C6 C7 1.304(9) .
C6 H6 0.9300 .
C7 C8 1.476(7) .
C7 H7 0.9300 .
C8 C9 1.378(8) .
C8 C12 1.386(9) .
C9 C10 1.373(8) .
C9 H9 0.9300 .
C10 H10 0.9300 .
C11 C12 1.380(7) .
C11 H11 0.9300 .
C12 H12 0.9300 .
C13 C14 1.523(9) .
C14 C19 1.386(7) .
C14 C15 1.393(8) .
C15 C16 1.366(11) .
C15 H15 0.9300 .
C16 C17 1.365(12) .
C16 H16 0.9300 .
C17 C18 1.396(8) .
C18 C19 1.386(7) .
C18 H18 0.9300 .
C19 C20 1.517(6) .

loop_
_geom_hbond_atom_site_label_D
_geom_hbond_atom_site_label_H
_geom_hbond_atom_site_label_A
_geom_hbond_distance_DH
_geom_hbond_distance_HA
_geom_hbond_distance_DA
_geom_hbond_angle_DHA
_geom_hbond_site_symmetry_A
O1 H1W O6 0.83 2.28 3.092(9) 167.8 3_556
O1 H2W O6 0.83 1.96 2.754(7) 158.8 8_545
O2 H3W O1 0.86 2.30 3.052(13) 146.2 6_655
O2 H4W O7 0.84 2.22 2.909(10) 139.8 8_545
O3 H5W O1 0.83 1.99 2.770(7) 156.1 3_455
O3 H6W O4 0.84 2.06 2.873(6) 164.6 1_556
O3 H6W O5 0.84 2.61 3.009(6) 110.8 8_545

loop_
_geom_torsion_atom_site_label_1
_geom_torsion_atom_site_label_2
_geom_torsion_atom_site_label_3
_geom_torsion_atom_site_label_4
_geom_torsion
_geom_torsion_site_symmetry_1
O3 Mn1 O5 C20 27.8(13) .
O7 Mn1 O5 C20 61.8(5) .
O4 Mn1 O5 C20 -116.9(5) 8_545
N1 Mn1 O5 C20 153.5(5) .
N2 Mn1 O5 C20 -36.4(5) 4
O3 Mn1 O7 C13 170.8(4) .
O4 Mn1 O7 C13 7.4(14) 8_545
O5 Mn1 O7 C13 -4.5(4) .
N1 Mn1 O7 C13 -91.5(4) .
N2 Mn1 O7 C13 79.6(4) 4
O3 Mn1 N1 C5 -91.8(9) .
O7 Mn1 N1 C5 -179.0(9) .
O4 Mn1 N1 C5 7.6(9) 8_545
O5 Mn1 N1 C5 95.2(9) .
N2 Mn1 N1 C5 45.2(14) 4
O3 Mn1 N1 C1 76.1(9) .
O7 Mn1 N1 C1 -11.0(9) .
O4 Mn1 N1 C1 175.5(9) 8_545
O5 Mn1 N1 C1 -96.9(9) .
N2 Mn1 N1 C1 -146.9(10) 4
C5 N1 C1 C2 -26.0(19) .
Mn1 N1 C1 C2 164.2(11) .
N1 C1 C2 C3 14(2) .
C1 C2 C3 C4 2(2) .
C1 C2 C3 C6 175.5(12) .
C2 C3 C4 C5 -4.8(19) .
C6 C3 C4 C5 -177.6(11) .
C1 N1 C5 C4 23.5(17) .
Mn1 N1 C5 C4 -168.0(9) .
C3 C4 C5 N1 -9(2) .
C4 C3 C6 C7 16.6(16) .
C2 C3 C6 C7 -155.6(11) .
C3 C6 C7 C8 176.9(7) .
C6 C7 C8 C9 9.0(11) .
C6 C7 C8 C12 -169.0(7) .
C12 C8 C9 C10 3.7(9) .
C7 C8 C9 C10 -174.4(6) .
C11 N2 C10 C9 -4.3(8) .
Mn1 N2 C10 C9 164.4(5) 4_545
C8 C9 C10 N2 1.1(10) .
C10 N2 C11 C12 2.8(8) .
Mn1 N2 C11 C12 -165.0(5) 4_545
N2 C11 C12 C8 1.9(10) .
C9 C8 C12 C11 -5.1(9) .
C7 C8 C12 C11 173.1(6) .
Mn1 O7 C13 O6 113.2(6) .
Mn1 O7 C13 C14 -71.4(6) .
O6 C13 C14 C19 -87.9(7) .
O7 C13 C14 C19 96.1(7) .
O6 C13 C14 C15 87.4(8) .
O7 C13 C14 C15 -88.6(7) .
C19 C14 C15 C16 -1.2(10) .
C13 C14 C15 C16 -176.6(7) .
C14 C15 C16 C17 3.3(12) .
C15 C16 C17 C18 -3.5(12) .
C15 C16 C17 S1 175.0(6) .
O8 S1 C17 C16 179.5(7) .
O8 S1 C17 C16 -48.7(7) 2_565
C17 S1 C17 C16 65.9(6) 2_565
O8 S1 C17 C18 -2.0(7) .
O8 S1 C17 C18 129.9(6) 2_565
C17 S1 C17 C18 -115.5(7) 2_565
C16 C17 C18 C19 1.6(10) .
S1 C17 C18 C19 -176.9(4) .
C15 C14 C19 C18 -0.7(8) .
C13 C14 C19 C18 174.5(5) .
C15 C14 C19 C20 178.2(6) .
C13 C14 C19 C20 -6.6(8) .
C17 C18 C19 C14 0.6(8) .
C17 C18 C19 C20 -178.4(5) .
Mn1 O5 C20 O4 154.2(4) .
Mn1 O5 C20 C19 -23.7(8) .
Mn1 O4 C20 O5 -10.4(7) 8_544
Mn1 O4 C20 C19 167.5(3) 8_544
C14 C19 C20 O5 -32.0(7) .
C18 C19 C20 O5 146.9(5) .
C14 C19 C20 O4 150.0(5) .
C18 C19 C20 O4 -31.1(6) .
